data_1530403
loop_
_publ_author_name
'Mellini, M.'
'Merlino, S.'

_publ_section_title
;
 Caysichite. A double crankshaft chain structure
;
_journal_name_full 'Canadian Mineralogist'
_journal_page_first 81
_journal_page_last 88
_journal_volume 16
_journal_year 1978
_chemical_formula_sum 'C6 H15 Ca3 La O46 Si8 Y4'
_chemical_name_systematic
;
Y4 (Ca.75 La.25)4 (O H) (H2 O)5 (Si8 O20) (C O3)6 (H2 O)2
;
_space_group_IT_number 36
_symmetry_space_group_name_Hall 'C 2c -2c'
_symmetry_space_group_name_H-M 'C c m 21'
_cell_angle_alpha 90
_cell_angle_beta 90
_cell_angle_gamma 90
_cell_formula_units_Z 2
_cell_length_a 13.27
_cell_length_b 13.91
_cell_length_c 9.73
_cell_volume 1796.019
_citation_journal_id_ASTM CAMIA6
_cod_data_source_file Mellini_CAMIA6_1978_359.cif
_cod_data_source_block C6H15Ca3La1O46Si8Y4
_cod_original_sg_symbol_Hall 'C 2c -2 (y,-x,z)'
_cod_original_formula_sum 'C6 H15 Ca3 La1 O46 Si8 Y4'
_cod_database_code 1530403

loop_
_symmetry_equiv_pos_as_xyz
x,y,z
-x,-y,z+1/2
x,-y,z
-x,y,z+1/2
x+1/2,y+1/2,z
-x+1/2,-y+1/2,z+1/2
x+1/2,-y+1/2,z
-x+1/2,y+1/2,z+1/2

loop_
_atom_site_label
_atom_site_type_symbol
_atom_site_fract_x
_atom_site_fract_y
_atom_site_fract_z
_atom_site_occupancy
_atom_site_U_iso_or_equiv
Y1 Y+3 0.1403 0.171 0.0422 1 0.0
Si1 Si+4 0.399 0.1103 0.088 1 0.0
Si2 Si+4 0.4069 0.1118 0.4039 1 0.0
O1 O-2 0.3672 0 0.0618 1 0.0
O9 O-2 0.1698 0 0.53 1 0.0
O6 O-2 0.4953 0.1382 -0.0054 1 0.0
C2 C+4 0.1622 0 0.185 1 0.0
O11 O-2 0.0226 0.1597 0.6407 1 0.0
O7 O-2 0.152 0.278 0.2482 1 0.0
O10 O-2 0.1632 0.1381 0.7701 1 0.0
O13 O-2 0.1391 0 0.0583 1 0.0
O5 O-2 0.3187 0.1831 0.4555 1 0.0
La1 La+3 0.1471 0.1647 0.4574 0.25 0.0
O3 O-2 0.439 0.1228 0.2457 1 0.0
O4 O-2 0.3092 0.1808 0.0559 1 0.0
O8 O-2 0.348 0 0.745 1 0.0
O12 O-2 0.02 0.1635 0.8693 1 0.0
Ca1 Ca+2 0.1471 0.1647 0.4574 0.75 0.0
O14 O-2 0.1721 0.0809 0.2538 1 0.0
O2 O-2 0.3774 0 0.4311 1 0.0
C1 C+4 0.0681 0.1527 0.7562 1 0.0
